data_4115409
loop_
_publ_author_name
'Toshiyuki Moriuchi'
'Akihiro Nomoto'
'Kazuhiro Yoshida'
'Akiya Ogawa'
'Toshikazu Hirao'

_publ_contact_author_address
;
Department of Applied Chemistry, Faculty of Engineering, Osaka University, 
Suita, Osaka 565-0871, Japan
;
_publ_contact_author_email ' hirao@ap.chem.eng.osaka-u.ac.jp '
_publ_contact_author_fax ' +81-6-6879-7415 '
_publ_contact_author_name ' Toshikazu Hirao'
_publ_contact_author_phone ' +81-6-6879-7413 '
_publ_section_title
;
 Chirality Organization of Ferrocenes Bearing Podand Dipeptide Chains:
 Synthesis and Structural Characterization
;
_journal_name_full 'Journal of the American Chemical Society'
_journal_page_first 68
_journal_page_last 75
_journal_paper_doi 10.1021/ja002869n
_journal_volume 123
_journal_year 2001
_chemical_formula_moiety 'C32 H42 Fe N4 O8 '
_chemical_formula_sum 'C32 H42 Fe N4 O8'
_chemical_formula_weight 666.55
_space_group_IT_number 80
_symmetry_cell_setting tetragonal
_symmetry_Int_Tables_number 80
_symmetry_space_group_name_Hall 'I 4bw'
_symmetry_space_group_name_H-M 'I 41'
_cell_angle_alpha 90
_cell_angle_beta 90
_cell_angle_gamma 90
_cell_formula_units_Z 4
_cell_length_a 14.573(2)
_cell_length_b 14.5731
_cell_length_c 14.953(2)
_cell_measurement_reflns_used 25
_cell_measurement_temperature 296.2
_cell_measurement_theta_max 14.9
_cell_measurement_theta_min 14.5
_cell_volume 3175.6(6)
_computing_cell_refinement 'MSC/AFC Diffractometer Control'
_computing_data_collection 'MSC/AFC Diffractometer Control'
_computing_data_reduction 'teXsan Ver. 1.10'
_computing_publication_material 'teXsan Ver. 1.10'
_computing_structure_refinement 'teXsan Ver. 1.10'
_computing_structure_solution SIR92
_diffrn_measured_fraction_theta_full 0.9989
_diffrn_measured_fraction_theta_max 0.9989
_diffrn_measurement_device_type 'Rigaku AFC5R'
_diffrn_measurement_method \w-2\q
_diffrn_radiation_type 'Mo K\a'
_diffrn_radiation_wavelength 0.7107
_diffrn_reflns_av_R_equivalents 0.021
_diffrn_reflns_limit_h_max 18
_diffrn_reflns_limit_h_min 0
_diffrn_reflns_limit_k_max 18
_diffrn_reflns_limit_k_min 0
_diffrn_reflns_limit_l_max 19
_diffrn_reflns_limit_l_min 0
_diffrn_reflns_number 2039
_diffrn_reflns_theta_full 27.50
_diffrn_reflns_theta_max 27.50
_diffrn_standards_decay_% 0.98
_diffrn_standards_interval_count 150
_diffrn_standards_number 3
_exptl_absorpt_coefficient_mu 0.531
_exptl_absorpt_correction_T_max 0.999
_exptl_absorpt_correction_T_min 0.956
_exptl_absorpt_correction_type psi-scan
_exptl_absorpt_process_details '(North, Phillips & Mathews, 1968)'
_exptl_crystal_colour orange
_exptl_crystal_density_diffrn 1.394
_exptl_crystal_description prismatic
_exptl_crystal_size_max 0.500
_exptl_crystal_size_mid 0.400
_exptl_crystal_size_min 0.300
_refine_diff_density_max 0.38
_refine_diff_density_min -0.26
_refine_ls_extinction_coef 0.0055(5)
_refine_ls_extinction_method 'Zachariasen(1967) type 2 gaussian isotropic'
_refine_ls_goodness_of_fit_ref 3.036
_refine_ls_number_parameters 208
_refine_ls_number_reflns 986
_refine_ls_R_factor_gt 0.0515
_refine_ls_shift/su_max 1.9640
_refine_ls_structure_factor_coef F
_refine_ls_weighting_details 'w = 1/[\s^2^(Fo) + 0.00000|Fo|^2^]'
_refine_ls_weighting_scheme calc
_refine_ls_wR_factor_ref 0.0365
_reflns_number_gt 986
_reflns_number_total 1895
_reflns_threshold_expression F^2^>3.0\s(F^2^)
_cod_data_source_file ja002869n_1.cif
_cod_data_source_block 2
_cod_original_cell_volume 3175.7(8)
_cod_original_sg_symbol_H-M 'I 41 '
_cod_original_formula_sum 'C32 H42 Fe N4 O8 '
_cod_database_code 4115409

loop_
_symmetry_equiv_pos_as_xyz
x,y,z
-x,-y,z
-y,1/2+x,1/4+z
y,1/2-x,1/4+z
1/2+x,1/2+y,1/2+z
1/2-x,1/2-y,1/2+z
1/2-y,x,3/4+z
1/2+y,-x,3/4+z

loop_
_atom_site_label
_atom_site_type_symbol
_atom_site_fract_x
_atom_site_fract_y
_atom_site_fract_z
_atom_site_U_iso_or_equiv
_atom_site_adp_type
_atom_site_occupancy
_atom_site_calc_flag
_atom_site_refinement_flags
Fe(1) Fe 1.0000 0.0000 0.6875 0.0694(7) Uani 1.00 d S
O(1) O 0.8128(5) 0.1268(5) 0.5641(4) 0.096(3) Uani 1.00 d .
O(2) O 1.0130(4) 0.1341(4) 0.4077(4) 0.057(2) Uani 1.00 d .
O(3) O 1.0350(5) 0.1802(6) 0.1955(6) 0.108(3) Uani 1.00 d .
O(4) O 1.1323(5) 0.2911(5) 0.2346(5) 0.089(3) Uani 1.00 d .
N(1) N 0.8716(5) 0.0235(5) 0.4668(5) 0.053(2) Uani 1.00 d .
N(2) N 0.9180(5) 0.2286(5) 0.3333(5) 0.061(3) Uani 1.00 d .
C(1) C 0.8776(7) -0.0091(8) 0.6246(7) 0.068(4) Uani 1.00 d .
C(2) C 0.9220(7) -0.0952(7) 0.6188(7) 0.068(4) Uani 1.00 d .
C(3) C 0.9407(7) -0.1261(8) 0.7114(7) 0.091(4) Uani 1.00 d .
C(4) C 0.9003(9) -0.0606(10) 0.7695(7) 0.110(5) Uani 1.00 d .
C(5) C 0.8646(7) 0.0127(9) 0.7176(7) 0.102(5) Uani 1.00 d .
C(6) C 0.8526(6) 0.0546(7) 0.5485(7) 0.063(3) Uani 1.00 d .
C(7a) C 0.8555(6) 0.0845(7) 0.3911(6) 0.056(3) Uani 1.00 d .
C(7b) C 0.8468(8) 0.0272(7) 0.3067(7) 0.086(4) Uani 1.00 d .
C(8) C 0.9369(7) 0.1534(6) 0.3791(6) 0.052(3) Uani 1.00 d .
C(9a) C 0.9961(7) 0.2889(7) 0.3106(7) 0.068(4) Uani 1.00 d .
C(9b) C 0.9499(10) 0.3763(9) 0.276(1) 0.122(6) Uani 1.00 d .
C(9c) C 0.859(1) 0.348(1) 0.250(1) 0.151(7) Uani 1.00 d .
C(9d) C 0.8329(6) 0.2622(9) 0.2982(7) 0.093(4) Uani 1.00 d .
C(10) C 1.0552(8) 0.2455(8) 0.2402(7) 0.067(4) Uani 1.00 d .
C(11) C 1.202(1) 0.261(1) 0.1703(10) 0.157(7) Uani 1.00 d .
C(12) C 1.263(3) 0.209(3) 0.203(3) 0.75(3) Uani 1.00 d .
H(1) H 0.9393 -0.1269 0.5651 0.0819 Uiso 1.00 calc .
H(2) H 0.9718 -0.1808 0.7284 0.1087 Uiso 1.00 calc .
H(3) H 0.9023 -0.0621 0.8329 0.1312 Uiso 1.00 calc .
H(4) H 0.8351 0.0674 0.7399 0.1171 Uiso 1.00 calc .
H(5) H 0.930(4) -0.019(4) 0.464(5) 0.06(2) Uiso 1.00 calc .
H(6) H 0.8005 0.1186 0.4003 0.0633 Uiso 1.00 calc .
H(7) H 0.8310 0.0646 0.2575 0.0978 Uiso 1.00 calc .
H(8) H 0.9028 -0.0038 0.2952 0.0978 Uiso 1.00 calc .
H(9) H 0.7993 -0.0179 0.3153 0.0978 Uiso 1.00 calc .
H(10) H 1.0320 0.3032 0.3629 0.0771 Uiso 1.00 calc .
H(11) H 0.9790 0.3971 0.2226 0.1489 Uiso 1.00 calc .
H(12) H 0.9485 0.4228 0.3188 0.1489 Uiso 1.00 calc .
H(13) H 0.8498 0.3447 0.1902 0.1795 Uiso 1.00 calc .
H(14) H 0.8152 0.3975 0.2738 0.1795 Uiso 1.00 calc .
H(15) H 0.8087 0.2203 0.2550 0.1133 Uiso 1.00 calc .
H(16) H 0.7893 0.2719 0.3437 0.1133 Uiso 1.00 calc .
H(17) H 1.2360 0.3129 0.1486 0.1840 Uiso 1.00 calc .
H(18) H 1.1764 0.2288 0.1229 0.1840 Uiso 1.00 calc .
H(19) H 1.3078 0.1908 0.1581 1.2851 Uiso 1.00 calc .
H(20) H 1.2963 0.2378 0.2506 1.2851 Uiso 1.00 calc .
H(21) H 1.2362 0.1537 0.2258 1.2851 Uiso 1.00 calc .

loop_
_atom_site_aniso_label
_atom_site_aniso_U_11
_atom_site_aniso_U_22
_atom_site_aniso_U_33
_atom_site_aniso_U_12
_atom_site_aniso_U_13
_atom_site_aniso_U_23
Fe(1) 0.080(2) 0.091(2) 0.0379(9) 0.032(1) 0.0000 0.0000
O(1) 0.123(7) 0.106(6) 0.059(4) 0.061(5) -0.007(4) -0.008(4)
O(2) 0.040(4) 0.072(4) 0.060(4) 0.008(3) -0.010(3) 0.005(3)
O(3) 0.104(6) 0.145(7) 0.074(5) -0.033(5) 0.011(5) -0.039(6)
O(4) 0.069(5) 0.137(7) 0.060(5) -0.026(5) 0.014(4) -0.027(4)
N(1) 0.050(5) 0.072(6) 0.036(4) 0.002(4) 0.007(4) 0.002(4)
N(2) 0.043(5) 0.085(6) 0.055(5) 0.014(4) 0.002(4) 0.030(5)
C(1) 0.059(7) 0.090(8) 0.054(6) 0.012(6) 0.024(5) 0.012(6)
C(2) 0.065(7) 0.076(8) 0.062(7) 0.008(6) 0.014(5) 0.020(6)
C(3) 0.094(8) 0.111(9) 0.069(8) 0.025(7) 0.022(7) 0.022(7)
C(4) 0.12(1) 0.16(1) 0.056(7) 0.040(9) 0.008(7) 0.031(8)
C(5) 0.075(8) 0.17(1) 0.061(7) 0.056(8) 0.021(6) -0.017(8)
C(6) 0.051(6) 0.076(8) 0.061(7) 0.018(5) -0.002(5) 0.003(6)
C(7a) 0.043(6) 0.087(7) 0.039(5) 0.004(5) -0.007(5) 0.004(5)
C(7b) 0.113(10) 0.084(8) 0.062(7) -0.011(7) -0.027(7) -0.003(6)
C(8) 0.059(7) 0.064(7) 0.033(5) 0.010(5) 0.008(5) -0.005(5)
C(9a) 0.065(7) 0.090(9) 0.050(6) 0.011(6) 0.000(5) 0.027(6)
C(9b) 0.08(1) 0.12(1) 0.17(1) 0.018(9) 0.020(10) 0.03(1)
C(9c) 0.14(1) 0.13(1) 0.18(2) 0.00(1) -0.06(1) 0.07(1)
C(9d) 0.050(6) 0.14(1) 0.084(8) 0.004(7) 0.006(6) 0.049(8)
C(10) 0.067(8) 0.088(9) 0.046(6) 0.006(6) -0.006(6) 0.009(6)
C(11) 0.17(1) 0.22(2) 0.09(1) -0.07(1) 0.07(1) -0.06(1)
C(12) 0.59(5) 1.01(9) 0.66(7) 0.57(6) 0.22(6) 0.62(7)

loop_
_atom_type_symbol
_atom_type_description
_atom_type_scat_dispersion_real
_atom_type_scat_dispersion_imag
_atom_type_scat_source
C C 0.003 0.002
;International Tables for Crystallography
(1992, Vol. C, Tables 4.2.6.8 and 6.1.1.1)
;
H H 0.000 0.000
;International Tables for Crystallography
(1992, Vol. C, Table 6.1.1.2)
;
O O 0.011 0.006
;International Tables for Crystallography
(1992, Vol. C, Tables 4.2.6.8 and 6.1.1.1)
;
N N 0.006 0.003
;International Tables for Crystallography
(1992, Vol. C, Tables 4.2.6.8 and 6.1.1.1)
;
Fe Fe 0.346 0.844
;International Tables for Crystallography
(1992, Vol. C, Tables 4.2.6.8 and 6.1.1.1)
;

loop_
_geom_angle_atom_site_label_1
_geom_angle_atom_site_label_2
_geom_angle_atom_site_label_3
_geom_angle
_geom_angle_site_symmetry_2
_geom_angle_site_symmetry_3
_geom_angle_publ_flag
C(1) Fe(1) C(1) 124.5(5) 1_555 2_755 yes
C(1) Fe(1) C(2) 40.4(3) 1_555 1_555 yes
C(1) Fe(1) C(2) 107.4(4) 1_555 2_755 yes
C(1) Fe(1) C(3) 69.6(4) 1_555 1_555 yes
C(1) Fe(1) C(3) 120.6(4) 1_555 2_755 yes
C(1) Fe(1) C(4) 68.4(4) 1_555 1_555 yes
C(1) Fe(1) C(4) 155.7(5) 1_555 2_755 yes
C(1) Fe(1) C(5) 41.6(4) 1_555 1_555 yes
C(1) Fe(1) C(5) 162.6(5) 1_555 2_755 yes
C(1) Fe(1) C(2) 107.4(4) 2_755 1_555 yes
C(1) Fe(1) C(2) 40.4(3) 2_755 2_755 yes
C(1) Fe(1) C(3) 120.6(4) 2_755 1_555 yes
C(1) Fe(1) C(3) 69.6(4) 2_755 2_755 yes
C(1) Fe(1) C(4) 155.7(5) 2_755 1_555 yes
C(1) Fe(1) C(4) 68.4(4) 2_755 2_755 yes
C(1) Fe(1) C(5) 162.6(5) 2_755 1_555 yes
C(1) Fe(1) C(5) 41.6(4) 2_755 2_755 yes
C(2) Fe(1) C(2) 120.4(5) 1_555 2_755 yes
C(2) Fe(1) C(3) 42.1(4) 1_555 1_555 yes
C(2) Fe(1) C(3) 156.2(4) 1_555 2_755 yes
C(2) Fe(1) C(4) 68.1(4) 1_555 1_555 yes
C(2) Fe(1) C(4) 162.7(5) 1_555 2_755 yes
C(2) Fe(1) C(5) 68.7(4) 1_555 1_555 yes
C(2) Fe(1) C(5) 125.7(5) 1_555 2_755 yes
C(2) Fe(1) C(3) 156.2(4) 2_755 1_555 yes
C(2) Fe(1) C(3) 42.1(4) 2_755 2_755 yes
C(2) Fe(1) C(4) 162.7(5) 2_755 1_555 yes
C(2) Fe(1) C(4) 68.1(4) 2_755 2_755 yes
C(2) Fe(1) C(5) 125.7(5) 2_755 1_555 yes
C(2) Fe(1) C(5) 68.7(4) 2_755 2_755 yes
C(3) Fe(1) C(3) 160.0(6) 1_555 2_755 yes
C(3) Fe(1) C(4) 39.9(4) 1_555 1_555 yes
C(3) Fe(1) C(4) 124.4(5) 1_555 2_755 yes
C(3) Fe(1) C(5) 68.6(4) 1_555 1_555 yes
C(3) Fe(1) C(5) 106.7(5) 1_555 2_755 yes
C(3) Fe(1) C(4) 124.4(5) 2_755 1_555 yes
C(3) Fe(1) C(4) 39.9(4) 2_755 2_755 yes
C(3) Fe(1) C(5) 106.7(5) 2_755 1_555 yes
C(3) Fe(1) C(5) 68.6(4) 2_755 2_755 yes
C(4) Fe(1) C(4) 108.4(7) 1_555 2_755 yes
C(4) Fe(1) C(5) 40.2(4) 1_555 1_555 yes
C(4) Fe(1) C(5) 120.3(5) 1_555 2_755 yes
C(4) Fe(1) C(5) 120.3(5) 2_755 1_555 yes
C(4) Fe(1) C(5) 40.2(4) 2_755 2_755 yes
C(5) Fe(1) C(5) 154.4(6) 1_555 2_755 yes
C(10) O(4) C(11) 119.0(10) 1_555 1_555 yes
C(6) N(1) C(7a) 118.1(8) 1_555 1_555 yes
C(6) N(1) H(5) 114(4) 1_555 1_555 no
C(7a) N(1) H(5) 117(3) 1_555 1_555 no
C(8) N(2) C(9a) 116.8(8) 1_555 1_555 yes
C(8) N(2) C(9d) 130.8(9) 1_555 1_555 yes
C(9a) N(2) C(9d) 112.3(7) 1_555 1_555 yes
Fe(1) C(1) C(2) 71.5(6) 1_555 1_555 yes
Fe(1) C(1) C(5) 69.6(6) 1_555 1_555 yes
Fe(1) C(1) C(6) 121.5(7) 1_555 1_555 yes
C(2) C(1) C(5) 108.4(10) 1_555 1_555 yes
C(2) C(1) C(6) 127.5(9) 1_555 1_555 yes
C(5) C(1) C(6) 124(1) 1_555 1_555 yes
Fe(1) C(2) C(1) 68.0(6) 1_555 1_555 yes
Fe(1) C(2) C(3) 68.8(7) 1_555 1_555 yes
Fe(1) C(2) H(1) 126.5 1_555 1_555 no
C(1) C(2) C(3) 107.3(9) 1_555 1_555 yes
C(1) C(2) H(1) 126.7 1_555 1_555 no
C(3) C(2) H(1) 125.9 1_555 1_555 no
Fe(1) C(3) C(2) 69.1(6) 1_555 1_555 yes
Fe(1) C(3) C(4) 71.4(7) 1_555 1_555 yes
Fe(1) C(3) H(2) 126.4 1_555 1_555 no
C(2) C(3) C(4) 106.9(9) 1_555 1_555 yes
C(2) C(3) H(2) 126.3 1_555 1_555 no
C(4) C(3) H(2) 126.8 1_555 1_555 no
Fe(1) C(4) C(3) 68.8(7) 1_555 1_555 yes
Fe(1) C(4) C(5) 67.5(7) 1_555 1_555 yes
Fe(1) C(4) H(3) 124.9 1_555 1_555 no
C(3) C(4) C(5) 108.9(10) 1_555 1_555 yes
C(3) C(4) H(3) 125.7 1_555 1_555 no
C(5) C(4) H(3) 125.0 1_555 1_555 no
Fe(1) C(5) C(1) 68.8(6) 1_555 1_555 yes
Fe(1) C(5) C(4) 72.3(7) 1_555 1_555 yes
Fe(1) C(5) H(4) 125.8 1_555 1_555 no
C(1) C(5) C(4) 108(1) 1_555 1_555 yes
C(1) C(5) H(4) 125.1 1_555 1_555 no
C(4) C(5) H(4) 126.6 1_555 1_555 no
O(1) C(6) N(1) 124.5(9) 1_555 1_555 yes
O(1) C(6) C(1) 119.8(9) 1_555 1_555 yes
N(1) C(6) C(1) 115.5(9) 1_555 1_555 yes
N(1) C(7a) C(7b) 108.9(8) 1_555 1_555 yes
N(1) C(7a) C(8) 111.0(7) 1_555 1_555 yes
N(1) C(7a) H(6) 110.0 1_555 1_555 no
C(7b) C(7a) C(8) 108.7(7) 1_555 1_555 yes
C(7b) C(7a) H(6) 109.7 1_555 1_555 no
C(8) C(7a) H(6) 108.6 1_555 1_555 no
C(7a) C(7b) H(7) 110.5 1_555 1_555 no
C(7a) C(7b) H(8) 109.9 1_555 1_555 no
C(7a) C(7b) H(9) 108.8 1_555 1_555 no
H(7) C(7b) H(8) 110.2 1_555 1_555 no
H(7) C(7b) H(9) 108.9 1_555 1_555 no
H(8) C(7b) H(9) 108.6 1_555 1_555 no
O(2) C(8) N(2) 124.2(9) 1_555 1_555 yes
O(2) C(8) C(7a) 120.0(8) 1_555 1_555 yes
N(2) C(8) C(7a) 115.7(8) 1_555 1_555 yes
N(2) C(9a) C(9b) 103.5(9) 1_555 1_555 yes
N(2) C(9a) C(10) 110.7(9) 1_555 1_555 yes
N(2) C(9a) H(10) 111.1 1_555 1_555 no
C(9b) C(9a) C(10) 111.7(9) 1_555 1_555 yes
C(9b) C(9a) H(10) 109.3 1_555 1_555 no
C(10) C(9a) H(10) 110.4 1_555 1_555 no
C(9a) C(9b) C(9c) 104(1) 1_555 1_555 yes
C(9a) C(9b) H(11) 110.5 1_555 1_555 no
C(9a) C(9b) H(12) 113.0 1_555 1_555 no
C(9c) C(9b) H(11) 105.7 1_555 1_555 no
C(9c) C(9b) H(12) 111.9 1_555 1_555 no
H(11) C(9b) H(12) 110.6 1_555 1_555 no
C(9b) C(9c) C(9d) 110(1) 1_555 1_555 yes
C(9b) C(9c) H(13) 114.3 1_555 1_555 no
C(9b) C(9c) H(14) 106.0 1_555 1_555 no
C(9d) C(9c) H(13) 113.3 1_555 1_555 no
C(9d) C(9c) H(14) 105.8 1_555 1_555 no
H(13) C(9c) H(14) 106.7 1_555 1_555 no
N(2) C(9d) C(9c) 104.1(9) 1_555 1_555 yes
N(2) C(9d) H(15) 110.4 1_555 1_555 no
N(2) C(9d) H(16) 111.7 1_555 1_555 no
C(9c) C(9d) H(15) 107.7 1_555 1_555 no
C(9c) C(9d) H(16) 113.0 1_555 1_555 no
H(15) C(9d) H(16) 109.7 1_555 1_555 no
O(3) C(10) O(4) 125(1) 1_555 1_555 yes
O(3) C(10) C(9a) 125(1) 1_555 1_555 yes
O(4) C(10) C(9a) 108(1) 1_555 1_555 yes
O(4) C(11) C(12) 114(2) 1_555 1_555 yes
O(4) C(11) H(17) 109.6 1_555 1_555 no
O(4) C(11) H(18) 111.4 1_555 1_555 no
C(12) C(11) H(17) 104.5 1_555 1_555 no
C(12) C(11) H(18) 106.5 1_555 1_555 no
H(17) C(11) H(18) 110.3 1_555 1_555 no
C(11) C(12) H(19) 111.1 1_555 1_555 no
C(11) C(12) H(20) 112.4 1_555 1_555 no
C(11) C(12) H(21) 111.0 1_555 1_555 no
H(19) C(12) H(20) 106.8 1_555 1_555 no
H(19) C(12) H(21) 106.8 1_555 1_555 no
H(20) C(12) H(21) 108.5 1_555 1_555 no

loop_
_geom_bond_atom_site_label_1
_geom_bond_atom_site_label_2
_geom_bond_distance
_geom_bond_site_symmetry_2
_geom_bond_publ_flag
Fe(1) C(1) 2.02(1) . yes
Fe(1) C(1) 2.02(1) 2_755 yes
Fe(1) C(2) 2.07(1) . yes
Fe(1) C(2) 2.07(1) 2_755 yes
Fe(1) C(3) 2.06(1) . yes
Fe(1) C(3) 2.06(1) 2_755 yes
Fe(1) C(4) 2.10(1) . yes
Fe(1) C(4) 2.10(1) 2_755 yes
Fe(1) C(5) 2.03(1) . yes
Fe(1) C(5) 2.03(1) 2_755 yes
O(1) C(6) 1.225(10) . yes
O(2) C(8) 1.221(9) . yes
O(3) C(10) 1.20(1) . yes
O(4) C(10) 1.31(1) . yes
O(4) C(11) 1.47(1) . yes
N(1) C(6) 1.33(1) . yes
N(1) C(7a) 1.458(10) . yes
N(1) H(5) 1.06(6) . no
N(2) C(8) 1.321(10) . yes
N(2) C(9a) 1.48(1) . yes
N(2) C(9d) 1.43(1) . yes
C(1) C(2) 1.41(1) . yes
C(1) C(5) 1.44(1) . yes
C(1) C(6) 1.51(1) . yes
C(2) C(3) 1.48(1) . yes
C(2) H(1) 0.960 . no
C(3) C(4) 1.42(1) . yes
C(3) H(2) 0.952 . no
C(4) C(5) 1.42(1) . yes
C(4) H(3) 0.949 . no
C(5) H(4) 0.965 . no
C(7a) C(7b) 1.52(1) . yes
C(7a) C(8) 1.57(1) . yes
C(7a) H(6) 0.953 . no
C(7b) H(7) 0.944 . no
C(7b) H(8) 0.948 . no
C(7b) H(9) 0.963 . no
C(9a) C(9b) 1.53(1) . yes
C(9a) C(10) 1.50(1) . yes
C(9a) H(10) 0.964 . no
C(9b) C(9c) 1.45(2) . yes
C(9b) H(11) 0.959 . no
C(9b) H(12) 0.928 . no
C(9c) C(9d) 1.49(2) . yes
C(9c) H(13) 0.910 . no
C(9c) H(14) 1.022 . no
C(9d) H(15) 0.956 . no
C(9d) H(16) 0.942 . no
C(11) C(12) 1.26(2) . yes
C(11) H(17) 0.960 . no
C(11) H(18) 0.930 . no
C(12) H(19) 0.976 . no
C(12) H(20) 0.956 . no
C(12) H(21) 0.956 . no

loop_
_geom_contact_atom_site_label_1
_geom_contact_atom_site_label_2
_geom_contact_distance
_geom_contact_site_symmetry_2
O(1) C(9d) 3.20(1) 3_645
O(2) C(12) 3.30(4) 4_665
O(4) C(11) 3.35(2) 4_665
O(4) C(12) 3.54(6) 4_665
C(3) C(12) 3.54(6) 5_445
C(11) C(12) 3.49(6) 7_644

loop_
_geom_torsion_atom_site_label_1
_geom_torsion_atom_site_label_2
_geom_torsion_atom_site_label_3
_geom_torsion_atom_site_label_4
_geom_torsion
_geom_torsion_site_symmetry_1
_geom_torsion_site_symmetry_2
_geom_torsion_site_symmetry_3
_geom_torsion_site_symmetry_4
_geom_torsion_publ_flag
Fe(1) C(1) C(2) C(3) 57.8(8) 1_555 1_555 1_555 1_555 yes
Fe(1) C(1) C(5) C(4) -61.9(9) 1_555 1_555 1_555 1_555 yes
Fe(1) C(1) C(6) O(1) -91(1) 1_555 1_555 1_555 1_555 yes
Fe(1) C(1) C(6) N(1) 93.0(10) 1_555 1_555 1_555 1_555 yes
Fe(1) C(1) C(2) C(3) 57.8(8) 1_555 2_755 2_755 2_755 yes
Fe(1) C(1) C(5) C(4) -61.9(9) 1_555 2_755 2_755 2_755 yes
Fe(1) C(1) C(6) O(1) -91(1) 1_555 2_755 2_755 2_755 yes
Fe(1) C(1) C(6) N(1) 93.0(10) 1_555 2_755 2_755 2_755 yes
Fe(1) C(2) C(1) C(5) -60.1(8) 1_555 1_555 1_555 1_555 yes
Fe(1) C(2) C(1) C(6) 115(1) 1_555 1_555 1_555 1_555 yes
Fe(1) C(2) C(3) C(4) 61.8(9) 1_555 1_555 1_555 1_555 yes
Fe(1) C(2) C(1) C(5) -60.1(8) 1_555 2_755 2_755 2_755 yes
Fe(1) C(2) C(1) C(6) 115(1) 1_555 2_755 2_755 2_755 yes
Fe(1) C(2) C(3) C(4) 61.8(9) 1_555 2_755 2_755 2_755 yes
Fe(1) C(3) C(2) C(1) -57.3(7) 1_555 1_555 1_555 1_555 yes
Fe(1) C(3) C(4) C(5) 55(1) 1_555 1_555 1_555 1_555 yes
Fe(1) C(3) C(2) C(1) -57.3(7) 1_555 2_755 2_755 2_755 yes
Fe(1) C(3) C(4) C(5) 55(1) 1_555 2_755 2_755 2_755 yes
Fe(1) C(4) C(3) C(2) -60.3(8) 1_555 1_555 1_555 1_555 yes
Fe(1) C(4) C(5) C(1) 59.6(8) 1_555 1_555 1_555 1_555 yes
Fe(1) C(4) C(3) C(2) -60.3(8) 1_555 2_755 2_755 2_755 yes
Fe(1) C(4) C(5) C(1) 59.6(8) 1_555 2_755 2_755 2_755 yes
Fe(1) C(5) C(1) C(2) 61.3(8) 1_555 1_555 1_555 1_555 yes
Fe(1) C(5) C(1) C(6) -114.9(10) 1_555 1_555 1_555 1_555 yes
Fe(1) C(5) C(4) C(3) -56.2(10) 1_555 1_555 1_555 1_555 yes
Fe(1) C(5) C(1) C(2) 61.3(8) 1_555 2_755 2_755 2_755 yes
Fe(1) C(5) C(1) C(6) -114.9(10) 1_555 2_755 2_755 2_755 yes
Fe(1) C(5) C(4) C(3) -56.2(10) 1_555 2_755 2_755 2_755 yes
O(1) C(6) N(1) C(7a) 8(1) 1_555 1_555 1_555 1_555 yes
O(1) C(6) C(1) C(2) 178(1) 1_555 1_555 1_555 1_555 yes
O(1) C(6) C(1) C(5) -5(1) 1_555 1_555 1_555 1_555 yes
O(2) C(8) N(2) C(9a) 4(1) 1_555 1_555 1_555 1_555 yes
O(2) C(8) N(2) C(9d) -177.6(9) 1_555 1_555 1_555 1_555 yes
O(2) C(8) C(7a) N(1) 24(1) 1_555 1_555 1_555 1_555 yes
O(2) C(8) C(7a) C(7b) -95.5(9) 1_555 1_555 1_555 1_555 yes
O(3) C(10) O(4) C(11) -1(1) 1_555 1_555 1_555 1_555 yes
O(3) C(10) C(9a) N(2) 13(1) 1_555 1_555 1_555 1_555 yes
O(3) C(10) C(9a) C(9b) -101(1) 1_555 1_555 1_555 1_555 yes
O(4) C(10) C(9a) N(2) -167.5(8) 1_555 1_555 1_555 1_555 yes
O(4) C(10) C(9a) C(9b) 77(1) 1_555 1_555 1_555 1_555 yes
N(1) C(6) C(1) C(2) 3(1) 1_555 1_555 1_555 1_555 yes
N(1) C(6) C(1) C(5) 178(1) 1_555 1_555 1_555 1_555 yes
N(1) C(7a) C(8) N(2) -159.2(7) 1_555 1_555 1_555 1_555 yes
N(2) C(8) C(7a) C(7b) 81.2(10) 1_555 1_555 1_555 1_555 yes
N(2) C(9a) C(9b) C(9c) -21(1) 1_555 1_555 1_555 1_555 yes
N(2) C(9d) C(9c) C(9b) -14(1) 1_555 1_555 1_555 1_555 yes
C(1) Fe(1) C(1) C(2) 75.6(5) 1_555 1_555 2_755 2_755 yes
C(1) Fe(1) C(1) C(5) -165.8(8) 1_555 1_555 2_755 2_755 yes
C(1) Fe(1) C(1) C(6) -47.6(7) 1_555 1_555 2_755 2_755 yes
C(1) Fe(1) C(2) C(3) -120.0(8) 1_555 1_555 1_555 1_555 yes
C(1) Fe(1) C(2) C(3) 116.7(6) 1_555 1_555 2_755 2_755 yes
C(1) Fe(1) C(3) C(2) 36.8(6) 1_555 1_555 1_555 1_555 yes
C(1) Fe(1) C(3) C(4) -80.4(7) 1_555 1_555 1_555 1_555 yes
C(1) Fe(1) C(3) C(2) -82.1(6) 1_555 1_555 2_755 2_755 yes
C(1) Fe(1) C(3) C(4) 160.7(7) 1_555 1_555 2_755 2_755 yes
C(1) Fe(1) C(4) C(3) 83.7(7) 1_555 1_555 1_555 1_555 yes
C(1) Fe(1) C(4) C(5) -38.9(7) 1_555 1_555 1_555 1_555 yes
C(1) Fe(1) C(4) C(3) -43(1) 1_555 1_555 2_755 2_755 yes
C(1) Fe(1) C(4) C(5) -166(1) 1_555 1_555 2_755 2_755 yes
C(1) Fe(1) C(5) C(4) 118(1) 1_555 1_555 1_555 1_555 yes
C(1) Fe(1) C(5) C(4) 160(1) 1_555 1_555 2_755 2_755 yes
C(1) C(2) Fe(1) C(2) -81.1(5) 1_555 1_555 1_555 2_755 yes
C(1) C(2) Fe(1) C(3) 120.0(8) 1_555 1_555 1_555 1_555 yes
C(1) C(2) Fe(1) C(3) -44(1) 1_555 1_555 1_555 2_755 yes
C(1) C(2) Fe(1) C(4) 82.1(7) 1_555 1_555 1_555 1_555 yes
C(1) C(2) Fe(1) C(4) 163(1) 1_555 1_555 1_555 2_755 yes
C(1) C(2) Fe(1) C(5) 38.7(6) 1_555 1_555 1_555 1_555 yes
C(1) C(2) Fe(1) C(5) -165.6(6) 1_555 1_555 1_555 2_755 yes
C(1) C(2) C(3) C(4) 4(1) 1_555 1_555 1_555 1_555 yes
C(1) C(5) Fe(1) C(2) -37.7(6) 1_555 1_555 1_555 1_555 yes
C(1) C(5) Fe(1) C(2) 75.2(8) 1_555 1_555 1_555 2_755 yes
C(1) C(5) Fe(1) C(3) -83.0(7) 1_555 1_555 1_555 1_555 yes
C(1) C(5) Fe(1) C(3) 117.6(8) 1_555 1_555 1_555 2_755 yes
C(1) C(5) Fe(1) C(4) -118(1) 1_555 1_555 1_555 1_555 yes
C(1) C(5) Fe(1) C(4) 158.7(7) 1_555 1_555 1_555 2_755 yes
C(1) C(5) Fe(1) C(5) -167.1(7) 1_555 1_555 1_555 2_755 yes
C(1) C(5) C(4) C(3) 3(1) 1_555 1_555 1_555 1_555 yes
C(1) C(6) N(1) C(7a) -175.5(8) 1_555 1_555 1_555 1_555 yes
C(2) Fe(1) C(1) C(5) 118.6(10) 1_555 1_555 1_555 1_555 yes
C(2) Fe(1) C(1) C(6) -123(1) 1_555 1_555 1_555 1_555 yes
C(2) Fe(1) C(1) C(5) -124.6(7) 1_555 1_555 2_755 2_755 yes
C(2) Fe(1) C(1) C(6) -6.4(9) 1_555 1_555 2_755 2_755 yes
C(2) Fe(1) C(2) C(3) 158.9(6) 1_555 1_555 2_755 2_755 yes
C(2) Fe(1) C(3) C(4) -117.2(9) 1_555 1_555 1_555 1_555 yes
C(2) Fe(1) C(3) C(4) -167.4(9) 1_555 1_555 2_755 2_755 yes
C(2) Fe(1) C(4) C(3) 40.0(7) 1_555 1_555 1_555 1_555 yes
C(2) Fe(1) C(4) C(5) -82.6(7) 1_555 1_555 1_555 1_555 yes
C(2) Fe(1) C(4) C(3) 162(1) 1_555 1_555 2_755 2_755 yes
C(2) Fe(1) C(4) C(5) 40(1) 1_555 1_555 2_755 2_755 yes
C(2) Fe(1) C(5) C(4) 80.8(7) 1_555 1_555 1_555 1_555 yes
C(2) Fe(1) C(5) C(4) -166.3(7) 1_555 1_555 2_755 2_755 yes
C(2) C(1) Fe(1) C(3) -38.3(6) 1_555 1_555 1_555 1_555 yes
C(2) C(1) Fe(1) C(3) 160.8(6) 1_555 1_555 1_555 2_755 yes
C(2) C(1) Fe(1) C(4) -81.0(7) 1_555 1_555 1_555 1_555 yes
C(2) C(1) Fe(1) C(4) -168(1) 1_555 1_555 1_555 2_755 yes
C(2) C(1) Fe(1) C(5) -118.6(10) 1_555 1_555 1_555 1_555 yes
C(2) C(1) Fe(1) C(5) 42(1) 1_555 1_555 1_555 2_755 yes
C(2) C(1) C(5) C(4) 0(1) 1_555 1_555 1_555 1_555 yes
C(2) C(3) Fe(1) C(3) 161.5(6) 1_555 1_555 1_555 2_755 yes
C(2) C(3) Fe(1) C(4) 117.2(9) 1_555 1_555 1_555 1_555 yes
C(2) C(3) Fe(1) C(4) -165.6(6) 1_555 1_555 1_555 2_755 yes
C(2) C(3) Fe(1) C(5) 81.5(6) 1_555 1_555 1_555 1_555 yes
C(2) C(3) Fe(1) C(5) -125.2(6) 1_555 1_555 1_555 2_755 yes
C(2) C(3) C(4) C(5) -4(1) 1_555 1_555 1_555 1_555 yes
C(3) Fe(1) C(1) C(5) 80.4(7) 1_555 1_555 1_555 1_555 yes
C(3) Fe(1) C(1) C(6) -161.4(9) 1_555 1_555 1_555 1_555 yes
C(3) Fe(1) C(1) C(5) -80.6(8) 1_555 1_555 2_755 2_755 yes
C(3) Fe(1) C(1) C(6) 37.7(9) 1_555 1_555 2_755 2_755 yes
C(3) Fe(1) C(3) C(4) 44.3(7) 1_555 1_555 2_755 2_755 yes
C(3) Fe(1) C(4) C(5) -122(1) 1_555 1_555 1_555 1_555 yes
C(3) Fe(1) C(4) C(5) 74.3(9) 1_555 1_555 2_755 2_755 yes
C(3) Fe(1) C(5) C(4) 35.5(7) 1_555 1_555 1_555 1_555 yes
C(3) Fe(1) C(5) C(4) -124.0(8) 1_555 1_555 2_755 2_755 yes
C(3) C(2) Fe(1) C(4) -37.9(6) 1_555 1_555 1_555 1_555 yes
C(3) C(2) Fe(1) C(4) 43(1) 1_555 1_555 1_555 2_755 yes
C(3) C(2) Fe(1) C(5) -81.3(6) 1_555 1_555 1_555 1_555 yes
C(3) C(2) Fe(1) C(5) 74.5(7) 1_555 1_555 1_555 2_755 yes
C(3) C(2) C(1) C(5) -2(1) 1_555 1_555 1_555 1_555 yes
C(3) C(2) C(1) C(6) 173.7(10) 1_555 1_555 1_555 1_555 yes
C(3) C(4) Fe(1) C(4) -122.0(8) 1_555 1_555 1_555 2_755 yes
C(3) C(4) Fe(1) C(5) 122(1) 1_555 1_555 1_555 1_555 yes
C(3) C(4) Fe(1) C(5) -79.6(9) 1_555 1_555 1_555 2_755 yes
C(4) Fe(1) C(1) C(5) 37.6(7) 1_555 1_555 1_555 1_555 yes
C(4) Fe(1) C(1) C(6) 155.8(9) 1_555 1_555 1_555 1_555 yes
C(4) Fe(1) C(1) C(5) -49(1) 1_555 1_555 2_755 2_755 yes
C(4) Fe(1) C(1) C(6) 68(1) 1_555 1_555 2_755 2_755 yes
C(4) Fe(1) C(4) C(5) 115.5(8) 1_555 1_555 2_755 2_755 yes
C(4) C(3) Fe(1) C(5) -35.7(7) 1_555 1_555 1_555 1_555 yes
C(4) C(3) Fe(1) C(5) 117.6(8) 1_555 1_555 1_555 2_755 yes
C(4) C(5) Fe(1) C(5) -48.7(7) 1_555 1_555 1_555 2_755 yes
C(4) C(5) C(1) C(6) -176(1) 1_555 1_555 1_555 1_555 yes
C(5) Fe(1) C(1) C(6) 118(1) 1_555 1_555 1_555 1_555 yes
C(5) Fe(1) C(1) C(6) -80(1) 1_555 1_555 2_755 2_755 yes
C(6) N(1) C(7a) C(7b) -159.1(8) 1_555 1_555 1_555 1_555 yes
C(6) N(1) C(7a) C(8) 81.3(9) 1_555 1_555 1_555 1_555 yes
C(7a) C(8) N(2) C(9a) -172.1(8) 1_555 1_555 1_555 1_555 yes
C(7a) C(8) N(2) C(9d) 5(1) 1_555 1_555 1_555 1_555 yes
C(8) N(2) C(9a) C(9b) -168.7(10) 1_555 1_555 1_555 1_555 yes
C(8) N(2) C(9a) C(10) 71(1) 1_555 1_555 1_555 1_555 yes
C(8) N(2) C(9d) C(9c) -177(1) 1_555 1_555 1_555 1_555 yes
C(9a) N(2) C(9d) C(9c) 0(1) 1_555 1_555 1_555 1_555 yes
C(9a) C(9b) C(9c) C(9d) 22(1) 1_555 1_555 1_555 1_555 yes
C(9a) C(10) O(4) C(11) 179(1) 1_555 1_555 1_555 1_555 yes
C(9b) C(9a) N(2) C(9d) 12(1) 1_555 1_555 1_555 1_555 yes
C(9c) C(9b) C(9a) C(10) 97(1) 1_555 1_555 1_555 1_555 yes
C(9d) N(2) C(9a) C(10) -106.8(9) 1_555 1_555 1_555 1_555 yes
C(10) O(4) C(11) C(12) -95(3) 1_555 1_555 1_555 1_555 yes
